data_4002398
loop_
_publ_author_name
'Knee, C.S.'
'Lindberg, F.'
'Boerjesson, L.'
'Svensson, G.'
'Svedlindh, P.'
'Khan, N.'
'Rundloef, H.'
'Eriksson, S.G.'

_publ_section_title
;
 Influence of oxygen defects on the structure and magnetic properties of
 Sr(1-x)Bi(x) Co O(3-y) (0.1 <= x <= 0.2) supercell perovskites
;
_journal_name_full 'Chemistry of Materials (1,1989-)'
_journal_page_first 1354
_journal_page_last 1364
_journal_volume 18
_journal_year 2006
_chemical_formula_sum 'Bi0.4 Co O2.64 Sr0.6'
_chemical_name_systematic 'Sr0.60 Bi0.40 Co O2.64'
_space_group_IT_number 139
_symmetry_space_group_name_Hall '-I 4 2'
_symmetry_space_group_name_H-M 'I 4/m m m'
_cell_angle_alpha 90
_cell_angle_beta 90
_cell_angle_gamma 90
_cell_formula_units_Z 16
_cell_length_a 7.7978
_cell_length_b 7.7978
_cell_length_c 15.618
_cell_volume 949.663
_citation_journal_id_ASTM CMATEX
_cod_data_source_file Knee_CMATEX_2006_815.cif
_cod_data_source_block Bi0.4Co1O2.64Sr0.6
_cod_original_cell_volume 949.6632
_cod_original_formula_sum 'Bi0.4 Co1 O2.64 Sr0.6'
_cod_database_code 4002398

loop_
_symmetry_equiv_pos_as_xyz
x,y,z
-y,x,z
-x,-y,z
y,-x,z
x,-y,-z
y,x,-z
-x,y,-z
-y,-x,-z
-x,-y,-z
y,-x,-z
x,y,-z
-y,x,-z
-x,y,z
-y,-x,z
x,-y,z
y,x,z
x+1/2,y+1/2,z+1/2
-y+1/2,x+1/2,z+1/2
-x+1/2,-y+1/2,z+1/2
y+1/2,-x+1/2,z+1/2
x+1/2,-y+1/2,-z+1/2
y+1/2,x+1/2,-z+1/2
-x+1/2,y+1/2,-z+1/2
-y+1/2,-x+1/2,-z+1/2
-x+1/2,-y+1/2,-z+1/2
y+1/2,-x+1/2,-z+1/2
x+1/2,y+1/2,-z+1/2
-y+1/2,x+1/2,-z+1/2
-x+1/2,y+1/2,z+1/2
-y+1/2,-x+1/2,z+1/2
x+1/2,-y+1/2,z+1/2
y+1/2,x+1/2,z+1/2

loop_
_atom_site_label
_atom_site_type_symbol
_atom_site_fract_x
_atom_site_fract_y
_atom_site_fract_z
_atom_site_occupancy
_atom_site_U_iso_or_equiv
Bi2 Bi+3 0 0.5 0.871 0.4 0.0
Sr1 Sr+2 0 0 0.8669 0.6 0.0
Co1 Co+2 0.749 0.749 0 1 0.0
O2 O-2 0.273 0.273 0.1152 1 0.0
Co2 Co+2 0.25 0.25 0.25 1 0.0
Sr3 Sr+2 0 0 0.3626 0.6 0.0
Sr2 Sr+2 0 0.5 0.871 0.6 0.0
O1 O-2 0 0.2536 0.2431 1 0.0
Bi3 Bi+3 0 0 0.3626 0.4 0.0
Bi1 Bi+3 0 0 0.8669 0.4 0.0
O3 O-2 0 0.784 0 0.73 0.0
O4 O-2 0.273 0.5 0 0.55 0.0
